data_7125164
loop_
_publ_author_name
'Sharpe, Helen R.'
'Geer, Ana M.'
'Williams, Huw E. L.'
'Blundell, Toby J.'
'Lewis, William'
'Blake, Alexander J.'
'Kays, Deborah L.'

_publ_section_title
;
 Cyclotrimerisation of isocyanates catalysed by low-coordinate Mn(ii) and
 Fe(ii) m-terphenyl complexes.
;
_journal_issue 5
_journal_name_full 'Chemical communications (Cambridge, England)'
_journal_page_first 937
_journal_page_last 940
_journal_paper_doi 10.1039/c6cc07243g
_journal_volume 53
_journal_year 2017
_chemical_formula_moiety 'C52 H58 Fe O'
_chemical_formula_sum 'C52 H58 Fe O'
_chemical_formula_weight 754.83
_space_group_crystal_system orthorhombic
_space_group_IT_number 52
_space_group_name_Hall '-P 2a 2bc'
_space_group_name_H-M_alt 'P n n a'
_atom_sites_solution_hydrogens geom
_atom_sites_solution_primary direct
_atom_sites_solution_secondary difmap
_audit_creation_date 2016-08-22
_audit_creation_method
;
Olex2 1.2
(compiled 2016.02.19 svn.r3266 for OlexSys, GUI svn.r5155)
;
_audit_update_record
;
2016-08-24 deposited with the CCDC.
2016-12-16 downloaded from the CCDC.
;
_cell_angle_alpha 90
_cell_angle_beta 90
_cell_angle_gamma 90
_cell_formula_units_Z 8
_cell_length_a 18.6528(2)
_cell_length_b 43.7692(5)
_cell_length_c 10.50646(11)
_cell_measurement_reflns_used 18511
_cell_measurement_temperature 120(2)
_cell_measurement_theta_max 74.0310
_cell_measurement_theta_min 4.3060
_cell_volume 8577.66(16)
_computing_cell_refinement
;
CrysAlisPro, Agilent Technologies,
Version 1.171.37.33 (release 27-03-2014 CrysAlis171 .NET)
(compiled Mar 27 2014,17:12:48)
;
_computing_data_collection
;
CrysAlisPro, Agilent Technologies,
Version 1.171.37.33 (release 27-03-2014 CrysAlis171 .NET)
(compiled Mar 27 2014,17:12:48)
;
_computing_data_reduction
;
CrysAlisPro, Agilent Technologies,
Version 1.171.37.33 (release 27-03-2014 CrysAlis171 .NET)
(compiled Mar 27 2014,17:12:48)
;
_computing_molecular_graphics 'Olex2 (Dolomanov et al., 2009)'
_computing_publication_material 'Olex2 (Dolomanov et al., 2009)'
_computing_structure_refinement 'ShelXL (Sheldrick, 2015)'
_computing_structure_solution 'ShelXS (Sheldrick, 2008)'
_diffrn_ambient_environment N~2~
_diffrn_ambient_temperature 120(2)
_diffrn_detector 'CCD area detector'
_diffrn_detector_area_resol_mean 10.6296
_diffrn_detector_type 'Agilent Diffraction Atlas detector'
_diffrn_measured_fraction_theta_full 0.999
_diffrn_measured_fraction_theta_max 0.988
_diffrn_measurement_details
;
#__ type_ start__ end____ width___ exp.time_
  1 omega    7.00   33.00   1.0000   25.0000
omega____ theta____ kappa____ phi______ frames
    -      -38.5000   38.0000   60.0000 26

#__ type_ start__ end____ width___ exp.time_
  2 omega  -59.00  -17.00   1.0000   25.0000
omega____ theta____ kappa____ phi______ frames
    -      -38.5000  125.0000  -30.0000 42

#__ type_ start__ end____ width___ exp.time_
  3 omega  -35.00   -2.00   1.0000   25.0000
omega____ theta____ kappa____ phi______ frames
    -      -38.5000  125.0000 -180.0000 33

#__ type_ start__ end____ width___ exp.time_
  4 omega  -47.00   30.00   1.0000   25.0000
omega____ theta____ kappa____ phi______ frames
    -      -38.5000   38.0000  -60.0000 77

#__ type_ start__ end____ width___ exp.time_
  5 omega   31.00   87.00   1.0000  100.0000
omega____ theta____ kappa____ phi______ frames
    -      104.5000  -30.0000  120.0000 56

#__ type_ start__ end____ width___ exp.time_
  6 omega   52.00   86.00   1.0000  100.0000
omega____ theta____ kappa____ phi______ frames
    -      104.5000  -30.0000    0.0000 34

#__ type_ start__ end____ width___ exp.time_
  7 omega   92.00  174.00   1.0000  100.0000
omega____ theta____ kappa____ phi______ frames
    -      104.5000   45.0000 -120.0000 82

#__ type_ start__ end____ width___ exp.time_
  8 omega   32.00   83.00   1.0000  100.0000
omega____ theta____ kappa____ phi______ frames
    -      104.5000  -30.0000  -60.0000 51

#__ type_ start__ end____ width___ exp.time_
  9 omega   33.00   69.00   1.0000  100.0000
omega____ theta____ kappa____ phi______ frames
    -      104.5000  -30.0000  -90.0000 36

#__ type_ start__ end____ width___ exp.time_
 10 omega  123.00  158.00   1.0000  100.0000
omega____ theta____ kappa____ phi______ frames
    -      104.5000   61.0000   90.0000 35

#__ type_ start__ end____ width___ exp.time_
 11 omega    2.00   95.00   1.0000   25.0000
omega____ theta____ kappa____ phi______ frames
    -       41.4304 -125.0000 -150.0000 93

#__ type_ start__ end____ width___ exp.time_
 12 omega   13.00  111.00   1.0000   25.0000
omega____ theta____ kappa____ phi______ frames
    -       41.4304   72.0000  -33.0000 98

#__ type_ start__ end____ width___ exp.time_
 13 omega   16.00  110.00   1.0000   25.0000
omega____ theta____ kappa____ phi______ frames
    -       41.4304   57.0000 -180.0000 94

#__ type_ start__ end____ width___ exp.time_
 14 omega   73.00  163.00   1.0000  100.0000
omega____ theta____ kappa____ phi______ frames
    -      104.5000  125.0000  -90.0000 90

#__ type_ start__ end____ width___ exp.time_
 15 omega   84.00  178.00   1.0000  100.0000
omega____ theta____ kappa____ phi______ frames
    -      104.5000   30.0000   60.0000 94

#__ type_ start__ end____ width___ exp.time_
 16 omega   25.00  109.00   1.0000  100.0000
omega____ theta____ kappa____ phi______ frames
    -      104.5000  -94.0000  -90.0000 84
;
_diffrn_measurement_device '\k-geometry diffractometer'
_diffrn_measurement_device_type 'GV1000, Atlas'
_diffrn_measurement_method '\w scans'
_diffrn_orient_matrix_UB_11 -0.0629048000
_diffrn_orient_matrix_UB_12 0.0040808000
_diffrn_orient_matrix_UB_13 -0.0934427000
_diffrn_orient_matrix_UB_21 -0.0258350000
_diffrn_orient_matrix_UB_22 0.0280165000
_diffrn_orient_matrix_UB_23 0.0759867000
_diffrn_orient_matrix_UB_31 0.0468622000
_diffrn_orient_matrix_UB_32 0.0209081000
_diffrn_orient_matrix_UB_33 -0.0836610000
_diffrn_radiation_collimation 'focusing mirrors'
_diffrn_radiation_monochromator mirror
_diffrn_radiation_probe x-ray
_diffrn_radiation_type CuK\a
_diffrn_radiation_wavelength 1.54184
_diffrn_radiation_wavelength_determination fundamental
_diffrn_reflns_av_R_equivalents 0.0316
_diffrn_reflns_av_unetI/netI 0.0206
_diffrn_reflns_Laue_measured_fraction_full 0.999
_diffrn_reflns_Laue_measured_fraction_max 0.988
_diffrn_reflns_limit_h_max 23
_diffrn_reflns_limit_h_min -23
_diffrn_reflns_limit_k_max 53
_diffrn_reflns_limit_k_min -49
_diffrn_reflns_limit_l_max 13
_diffrn_reflns_limit_l_min -12
_diffrn_reflns_number 50578
_diffrn_reflns_point_group_measured_fraction_full 0.999
_diffrn_reflns_point_group_measured_fraction_max 0.988
_diffrn_reflns_theta_full 67.684
_diffrn_reflns_theta_max 74.211
_diffrn_reflns_theta_min 4.040
_diffrn_source 'microfocus sealed tube'
_diffrn_source_current 0.8
_diffrn_source_power 0.04
_diffrn_source_target Cu
_diffrn_source_type 'Agilent Diffraction microfocus tube'
_diffrn_source_voltage 50
_exptl_absorpt_coefficient_mu 3.079
_exptl_absorpt_correction_T_max 0.985
_exptl_absorpt_correction_T_min 0.962
_exptl_absorpt_correction_type gaussian
_exptl_absorpt_process_details
;
CrysAlisPro, Agilent Technologies,
Version 1.171.37.33 (release 27-03-2014 CrysAlis171 .NET)
(compiled Mar 27 2014,17:12:48)
Numerical absorption correction based on gaussian integration over
			a multifaceted crystal model
Empirical absorption correction using spherical harmonics,
 implemented in SCALE3 ABSPACK scaling algorithm.
;
_exptl_crystal_colour 'clear dark red'
_exptl_crystal_colour_lustre clear
_exptl_crystal_colour_modifier dark
_exptl_crystal_colour_primary red
_exptl_crystal_density_diffrn 1.169
_exptl_crystal_description block
_exptl_crystal_F_000 3232
_exptl_crystal_recrystallization_method 'Recrystallised in Hexanes'
_exptl_crystal_size_max 0.2723
_exptl_crystal_size_mid 0.1438
_exptl_crystal_size_min 0.0917
_refine_diff_density_max 0.444
_refine_diff_density_min -0.538
_refine_diff_density_rms 0.043
_refine_ls_extinction_method none
_refine_ls_goodness_of_fit_ref 1.078
_refine_ls_hydrogen_treatment constr
_refine_ls_matrix_type full
_refine_ls_number_parameters 518
_refine_ls_number_reflns 8631
_refine_ls_number_restraints 0
_refine_ls_restrained_S_all 1.078
_refine_ls_R_factor_all 0.0512
_refine_ls_R_factor_gt 0.0456
_refine_ls_shift/su_max 0.001
_refine_ls_shift/su_mean 0.000
_refine_ls_structure_factor_coef Fsqd
_refine_ls_weighting_details 'w=1/[\s^2^(Fo^2^)+(0.0334P)^2^+8.4968P] where P=(Fo^2^+2Fc^2^)/3'
_refine_ls_weighting_scheme calc
_refine_ls_wR_factor_gt 0.1038
_refine_ls_wR_factor_ref 0.1067
_reflns_Friedel_coverage 0.000
_reflns_number_gt 7751
_reflns_number_total 8631
_reflns_threshold_expression 'I > 2\s(I)'
_cod_data_source_file c6cc07243g2.cif
_cod_data_source_block 2
_cod_original_cell_volume 8577.65(17)
_cod_database_code 7125164
_nottingham_internal_coll_name FEHRSI
_nottingham_internal_coll_number 13763
_nottingham_internal_coll_client HRS/DLK
_nottingham_internal_coll_type custom
_nottingham_internal_coll_frame_method 'omega scans'
_nottingham_internal_coll_frame_time '25.0000, 100.0000'
_nottingham_internal_coll_frame_width 1.0000
_nottingham_internal_coll_user pcxhrs
_nottingham_internal_coll_date 02/07/2014
_nottingham_internal_coll_location NOTTS
_nottingham_internal_process_date 03/07/2014
_nottingham_internal_process_user pcxhrs
_nottingham_internal_solution_date 03/07/2014
_nottingham_internal_solution_user pcxhrs
_nottingham_internal_refinement_date 18/09/2014
_nottingham_internal_refinement_user pcxhrs
_nottingham_internal_self_archive_date 18/09/2014
_nottingham_internal_self_validation_date 18/09/2014
_nottingham_internal_self_validation_user pcxhrs
_nottingham_internal_validation_date 22/8/2016
_nottingham_internal_validation_user pczwl
_nottingham_internal_archive_date 22/8/2016
_shelx_shelxl_version_number 2014/7
_chemical_oxdiff_formula 'C52 H58 Fe O'
_chemical_oxdiff_usercomment 'FEHRSI #13763 GVB - 212 in fomblin film on micromount for HRS/DLK'
_shelx_space_group_comment
;
The symmetry employed for this shelxl refinement is uniquely defined
by the following loop, which should always be used as a source of
symmetry information in preference to the above space-group names.
They are only intended as comments.
;
_reflns_odcompleteness_completeness 99.95
_reflns_odcompleteness_iscentric 1
_reflns_odcompleteness_theta 66.97
_olex2_refinement_description
;
1. Fixed Uiso
 At 1.2 times of:
  All C(H) groups, All C(H,H) groups, All C(H,H,H,H) groups
 At 1.5 times of:
  All C(H,H,H) groups
2. Others
 Sof(H52C)=Sof(H52D)=Sof(H49C)=Sof(H49D)=Sof(C51B)=Sof(H51A)=Sof(H51B)=
 Sof(C50B)=Sof(H50C)=Sof(H50D)=1-FVAR(1)
 Sof(H52A)=Sof(H52B)=Sof(H49A)=Sof(H49B)=Sof(C50A)=Sof(H50A)=Sof(H50B)=
 Sof(C51A)=Sof(H51C)=Sof(H51D)=FVAR(1)
3.a Secondary CH2 refined with riding coordinates:
 C52(H52C,H52D), C52(H52A,H52B), C49(H49A,H49B), C49(H49C,H49D), C50A(H50A,
 H50B), C51B(H51A,H51B), C50B(H50C,H50D), C51A(H51C,H51D)
3.b Aromatic/amide H refined with riding coordinates:
 C44(H44), C41(H41), C8(H8), C32(H32), C29(H29), C20(H20), C35(H35), C28(H28),
 C17(H17), C27(H27), C11(H11), C3(H3), C5(H5), C4(H4)
3.c Idealised Me refined as rotating group:
 C38(H38A,H38B,H38C), C48(H48A,H48B,H48C), C22(H22A,H22B,H22C), C14(H14A,H14B,
 H14C), C37(H37A,H37B,H37C), C24(H24A,H24B,H24C), C13(H13A,H13B,H13C), C15(H15A,
 H15B,H15C), C39(H39A,H39B,H39C), C23(H23A,H23B,H23C), C47(H47A,H47B,H47C),
 C46(H46A,H46B,H46C)
;
_olex2_exptl_crystal_mounting_method 'in fomblin film on a micromount'
_olex2_submission_special_instructions 'No special instructions were received'

loop_
_space_group_symop_operation_xyz
'x, y, z'
'-x+1/2, -y, z'
'x, -y+1/2, -z+1/2'
'-x+1/2, y+1/2, -z+1/2'
'-x, -y, -z'
'x-1/2, y, -z'
'-x, y-1/2, z-1/2'
'x-1/2, -y-1/2, z-1/2'

loop_
_atom_site_label
_atom_site_type_symbol
_atom_site_fract_x
_atom_site_fract_y
_atom_site_fract_z
_atom_site_U_iso_or_equiv
_atom_site_adp_type
_atom_site_occupancy
_atom_site_site_symmetry_order
_atom_site_calc_flag
_atom_site_refinement_flags_posn
_atom_site_refinement_flags_occupancy
_atom_site_disorder_assembly
_atom_site_disorder_group
Fe1 Fe 0.44097(2) 0.62710(2) 0.13709(3) 0.02311(9) Uani 1 1 d . . . .
O1 O 0.44492(7) 0.62303(3) -0.05796(13) 0.0281(3) Uani 1 1 d . . . .
C25 C 0.51981(10) 0.65664(4) 0.20193(18) 0.0227(4) Uani 1 1 d . . . .
C44 C 0.43156(12) 0.71065(5) -0.1574(2) 0.0297(5) Uani 1 1 d . . . .
H44 H 0.4450 0.7191 -0.2372 0.036 Uiso 1 1 calc R . . .
C1 C 0.36408(10) 0.60043(5) 0.22628(19) 0.0254(4) Uani 1 1 d . . . .
C31 C 0.58296(11) 0.61820(5) 0.34138(18) 0.0243(4) Uani 1 1 d . . . .
C36 C 0.64795(11) 0.60278(5) 0.3229(2) 0.0278(4) Uani 1 1 d . . . .
C16 C 0.30541(11) 0.64319(5) 0.35269(18) 0.0255(4) Uani 1 1 d . . . .
C30 C 0.51756(10) 0.68703(4) 0.15518(18) 0.0233(4) Uani 1 1 d . . . .
C41 C 0.39248(11) 0.68701(4) 0.07179(19) 0.0241(4) Uani 1 1 d . . . .
H41 H 0.3786 0.6791 0.1523 0.029 Uiso 1 1 calc R . . .
C42 C 0.33981(11) 0.69061(4) -0.02129(19) 0.0251(4) Uani 1 1 d . . . .
C52 C 0.38304(11) 0.61820(5) -0.1395(2) 0.0298(5) Uani 1 1 d . . . .
H52C H 0.3535 0.6370 -0.1438 0.036 Uiso 0.598(15) 1 calc R P A 2
H52D H 0.3530 0.6014 -0.1061 0.036 Uiso 0.598(15) 1 calc R P A 2
H52A H 0.3434 0.6322 -0.1171 0.036 Uiso 0.402(15) 1 calc R P A 1
H52B H 0.3657 0.5969 -0.1342 0.036 Uiso 0.402(15) 1 calc R P A 1
C8 C 0.48537(11) 0.56081(5) 0.10331(19) 0.0270(4) Uani 1 1 d . . . .
H8 H 0.5039 0.5709 0.1762 0.032 Uiso 1 1 calc R . . .
C32 C 0.52683(11) 0.60207(5) 0.39849(18) 0.0255(4) Uani 1 1 d . . . .
H32 H 0.4829 0.6125 0.4132 0.031 Uiso 1 1 calc R . . .
C2 C 0.36333(11) 0.56896(5) 0.1960(2) 0.0294(4) Uani 1 1 d . . . .
C29 C 0.56327(11) 0.70968(5) 0.2023(2) 0.0277(4) Uani 1 1 d . . . .
H29 H 0.5615 0.7297 0.1677 0.033 Uiso 1 1 calc R . . .
C38 C 0.60572(13) 0.52283(5) 0.4468(2) 0.0353(5) Uani 1 1 d . . . .
H38A H 0.6022 0.5201 0.5391 0.053 Uiso 1 1 calc GR . . .
H38B H 0.6527 0.5158 0.4173 0.053 Uiso 1 1 calc GR . . .
H38C H 0.5680 0.5110 0.4047 0.053 Uiso 1 1 calc GR . . .
C7 C 0.41134(11) 0.55708(4) 0.0928(2) 0.0267(4) Uani 1 1 d . . . .
C33 C 0.53188(11) 0.57168(5) 0.43474(19) 0.0275(4) Uani 1 1 d . . . .
C43 C 0.35991(11) 0.70256(5) -0.13901(19) 0.0274(4) Uani 1 1 d . . . .
C49 C 0.50935(12) 0.62591(5) -0.1342(2) 0.0326(5) Uani 1 1 d . . . .
H49A H 0.5485 0.6136 -0.0970 0.039 Uiso 0.402(15) 1 calc R P A 1
H49B H 0.5250 0.6475 -0.1374 0.039 Uiso 0.402(15) 1 calc R P A 1
H49C H 0.5401 0.6076 -0.1257 0.039 Uiso 0.598(15) 1 calc R P A 2
H49D H 0.5372 0.6442 -0.1092 0.039 Uiso 0.598(15) 1 calc R P A 2
C20 C 0.23269(12) 0.68830(5) 0.3633(2) 0.0314(5) Uani 1 1 d . . . .
H20 H 0.1870 0.6977 0.3547 0.038 Uiso 1 1 calc R . . .
C34 C 0.59681(12) 0.55624(5) 0.41473(19) 0.0278(4) Uani 1 1 d . . . .
C35 C 0.65291(11) 0.57229(5) 0.3601(2) 0.0291(4) Uani 1 1 d . . . .
H35 H 0.6971 0.5620 0.3473 0.035 Uiso 1 1 calc R . . .
C28 C 0.61108(11) 0.70297(5) 0.2992(2) 0.0295(4) Uani 1 1 d . . . .
H28 H 0.6401 0.7186 0.3347 0.035 Uiso 1 1 calc R . . .
C17 C 0.36315(11) 0.66137(5) 0.39082(19) 0.0276(4) Uani 1 1 d . . . .
H17 H 0.4086 0.6520 0.4022 0.033 Uiso 1 1 calc R . . .
C21 C 0.23810(11) 0.65718(5) 0.3396(2) 0.0300(5) Uani 1 1 d . . . .
C26 C 0.57202(10) 0.65030(5) 0.29559(19) 0.0239(4) Uani 1 1 d . . . .
C12 C 0.38398(11) 0.54255(5) -0.0158(2) 0.0305(5) Uani 1 1 d . . . .
C27 C 0.61636(11) 0.67333(5) 0.3442(2) 0.0282(4) Uani 1 1 d . . . .
H27 H 0.6503 0.6686 0.4086 0.034 Uiso 1 1 calc R . . .
C40 C 0.46484(11) 0.69445(4) 0.05279(19) 0.0236(4) Uani 1 1 d . . . .
C45 C 0.48443(11) 0.70703(5) -0.0652(2) 0.0268(4) Uani 1 1 d . . . .
C18 C 0.35709(12) 0.69274(5) 0.41294(19) 0.0287(4) Uani 1 1 d . . . .
C6 C 0.31558(11) 0.61003(5) 0.3221(2) 0.0287(4) Uani 1 1 d . . . .
C11 C 0.43234(12) 0.53188(5) -0.1067(2) 0.0316(5) Uani 1 1 d . . . .
H11 H 0.4140 0.5219 -0.1800 0.038 Uiso 1 1 calc R . . .
C19 C 0.29009(12) 0.70652(5) 0.39895(19) 0.0306(5) Uani 1 1 d . . . .
C9 C 0.53318(11) 0.55029(5) 0.0113(2) 0.0278(4) Uani 1 1 d . . . .
C48 C 0.56105(12) 0.71581(6) -0.0968(2) 0.0395(5) Uani 1 1 d . . . .
H48A H 0.5675 0.7158 -0.1894 0.059 Uiso 1 1 calc GR . . .
H48B H 0.5940 0.7010 -0.0583 0.059 Uiso 1 1 calc GR . . .
H48C H 0.5711 0.7362 -0.0632 0.059 Uiso 1 1 calc GR . . .
C10 C 0.50598(11) 0.53516(5) -0.09506(19) 0.0282(4) Uani 1 1 d . . . .
C22 C 0.42306(14) 0.71123(6) 0.4455(2) 0.0426(6) Uani 1 1 d . . . .
H22A H 0.4637 0.6974 0.4595 0.064 Uiso 1 1 calc GR . . .
H22B H 0.4141 0.7231 0.5230 0.064 Uiso 1 1 calc GR . . .
H22C H 0.4341 0.7251 0.3752 0.064 Uiso 1 1 calc GR . . .
C3 C 0.31909(13) 0.54831(5) 0.2600(3) 0.0410(6) Uani 1 1 d . . . .
H3 H 0.3192 0.5274 0.2365 0.049 Uiso 1 1 calc R . . .
C14 C 0.55547(14) 0.52275(6) -0.1956(2) 0.0407(6) Uani 1 1 d . . . .
H14A H 0.5278 0.5106 -0.2568 0.061 Uiso 1 1 calc GR . . .
H14B H 0.5919 0.5098 -0.1556 0.061 Uiso 1 1 calc GR . . .
H14C H 0.5789 0.5397 -0.2400 0.061 Uiso 1 1 calc GR . . .
C5 C 0.27295(13) 0.58902(5) 0.3873(2) 0.0393(6) Uani 1 1 d . . . .
H5 H 0.2420 0.5959 0.4531 0.047 Uiso 1 1 calc R . . .
C37 C 0.46710(13) 0.55546(5) 0.4881(2) 0.0377(5) Uani 1 1 d . . . .
H37A H 0.4771 0.5489 0.5755 0.057 Uiso 1 1 calc GR . . .
H37B H 0.4562 0.5375 0.4356 0.057 Uiso 1 1 calc GR . . .
H37C H 0.4260 0.5694 0.4878 0.057 Uiso 1 1 calc GR . . .
C24 C 0.17222(12) 0.64023(6) 0.2952(3) 0.0435(6) Uani 1 1 d . . . .
H24A H 0.1856 0.6257 0.2284 0.065 Uiso 1 1 calc GR . . .
H24B H 0.1372 0.6548 0.2614 0.065 Uiso 1 1 calc GR . . .
H24C H 0.1511 0.6291 0.3671 0.065 Uiso 1 1 calc GR . . .
C4 C 0.27512(14) 0.55826(6) 0.3576(3) 0.0454(6) Uani 1 1 d . . . .
H4 H 0.2467 0.5441 0.4038 0.055 Uiso 1 1 calc R . . .
C13 C 0.61289(12) 0.55468(6) 0.0281(2) 0.0407(6) Uani 1 1 d . . . .
H13A H 0.6218 0.5674 0.1032 0.061 Uiso 1 1 calc GR . . .
H13B H 0.6327 0.5647 -0.0475 0.061 Uiso 1 1 calc GR . . .
H13C H 0.6359 0.5347 0.0396 0.061 Uiso 1 1 calc GR . . .
C15 C 0.30445(12) 0.53909(6) -0.0392(3) 0.0464(6) Uani 1 1 d . . . .
H15A H 0.2860 0.5220 0.0113 0.070 Uiso 1 1 calc GR . . .
H15B H 0.2960 0.5351 -0.1297 0.070 Uiso 1 1 calc GR . . .
H15C H 0.2798 0.5579 -0.0143 0.070 Uiso 1 1 calc GR . . .
C39 C 0.71138(12) 0.61735(6) 0.2581(3) 0.0420(6) Uani 1 1 d . . . .
H39A H 0.6947 0.6300 0.1872 0.063 Uiso 1 1 calc GR . . .
H39B H 0.7434 0.6014 0.2257 0.063 Uiso 1 1 calc GR . . .
H39C H 0.7374 0.6301 0.3193 0.063 Uiso 1 1 calc GR . . .
C23 C 0.27938(15) 0.74025(5) 0.4200(2) 0.0422(6) Uani 1 1 d . . . .
H23A H 0.2302 0.7459 0.3970 0.063 Uiso 1 1 calc GR . . .
H23B H 0.3131 0.7517 0.3669 0.063 Uiso 1 1 calc GR . . .
H23C H 0.2878 0.7451 0.5098 0.063 Uiso 1 1 calc GR . . .
C47 C 0.30645(13) 0.70661(6) -0.2449(2) 0.0394(5) Uani 1 1 d . . . .
H47A H 0.3301 0.7160 -0.3183 0.059 Uiso 1 1 calc GR . . .
H47B H 0.2673 0.7198 -0.2158 0.059 Uiso 1 1 calc GR . . .
H47C H 0.2872 0.6866 -0.2695 0.059 Uiso 1 1 calc GR . . .
C46 C 0.26326(11) 0.68178(5) 0.0071(2) 0.0321(5) Uani 1 1 d . . . .
H46A H 0.2603 0.6733 0.0933 0.048 Uiso 1 1 calc GR . . .
H46B H 0.2473 0.6664 -0.0545 0.048 Uiso 1 1 calc GR . . .
H46C H 0.2325 0.6999 0.0010 0.048 Uiso 1 1 calc GR . . .
C50A C 0.4923(6) 0.6150(4) -0.2615(11) 0.048(3) Uani 0.402(15) 1 d . P A 1
H50A H 0.4968 0.5926 -0.2679 0.058 Uiso 0.402(15) 1 calc R P A 1
H50B H 0.5230 0.6248 -0.3267 0.058 Uiso 0.402(15) 1 calc R P A 1
C51B C 0.4112(3) 0.6103(2) -0.2677(6) 0.0375(15) Uani 0.598(15) 1 d . P A 2
H51A H 0.3775 0.6165 -0.3358 0.045 Uiso 0.598(15) 1 calc R P A 2
H51B H 0.4212 0.5881 -0.2752 0.045 Uiso 0.598(15) 1 calc R P A 2
C50B C 0.4802(4) 0.6291(2) -0.2718(7) 0.0422(16) Uani 0.598(15) 1 d . P A 2
H50C H 0.4702 0.6507 -0.2932 0.051 Uiso 0.598(15) 1 calc R P A 2
H50D H 0.5145 0.6206 -0.3346 0.051 Uiso 0.598(15) 1 calc R P A 2
C51A C 0.4134(5) 0.6254(3) -0.2735(8) 0.039(2) Uani 0.402(15) 1 d . P A 1
H51C H 0.3879 0.6137 -0.3403 0.047 Uiso 0.402(15) 1 calc R P A 1
H51D H 0.4100 0.6475 -0.2929 0.047 Uiso 0.402(15) 1 calc R P A 1

loop_
_atom_site_aniso_label
_atom_site_aniso_U_11
_atom_site_aniso_U_22
_atom_site_aniso_U_33
_atom_site_aniso_U_23
_atom_site_aniso_U_13
_atom_site_aniso_U_12
Fe1 0.02124(15) 0.02907(17) 0.01903(15) -0.00172(12) 0.00175(12) -0.00633(12)
O1 0.0227(7) 0.0413(8) 0.0205(7) -0.0034(6) 0.0009(6) -0.0049(6)
C25 0.0215(9) 0.0277(10) 0.0188(9) -0.0010(8) 0.0015(7) -0.0023(7)
C44 0.0352(12) 0.0315(11) 0.0224(10) 0.0051(8) 0.0032(9) 0.0016(9)
C1 0.0199(9) 0.0308(10) 0.0255(10) -0.0024(8) 0.0046(8) -0.0032(8)
C31 0.0259(10) 0.0296(10) 0.0173(9) -0.0004(8) -0.0045(8) -0.0034(8)
C36 0.0239(10) 0.0346(11) 0.0248(10) 0.0018(8) -0.0021(8) -0.0032(8)
C16 0.0263(10) 0.0302(10) 0.0201(9) -0.0017(8) 0.0072(8) -0.0022(8)
C30 0.0208(9) 0.0267(10) 0.0223(9) -0.0018(8) 0.0016(8) -0.0019(7)
C41 0.0271(10) 0.0251(10) 0.0202(9) 0.0001(8) 0.0030(8) 0.0002(8)
C42 0.0257(10) 0.0265(10) 0.0229(10) -0.0032(8) -0.0002(8) 0.0016(8)
C52 0.0261(11) 0.0367(11) 0.0266(11) -0.0042(9) -0.0044(8) -0.0037(9)
C8 0.0274(10) 0.0306(11) 0.0229(10) -0.0054(8) 0.0004(8) -0.0008(8)
C32 0.0254(10) 0.0320(11) 0.0191(9) -0.0015(8) -0.0006(8) -0.0024(8)
C2 0.0239(10) 0.0305(11) 0.0339(11) -0.0034(9) 0.0070(9) -0.0038(8)
C29 0.0280(10) 0.0256(10) 0.0294(11) -0.0003(8) 0.0025(9) -0.0040(8)
C38 0.0461(13) 0.0295(11) 0.0303(11) 0.0010(9) -0.0029(10) -0.0015(9)
C7 0.0261(10) 0.0231(10) 0.0308(11) -0.0031(8) 0.0028(8) -0.0020(8)
C33 0.0320(11) 0.0328(11) 0.0176(9) -0.0009(8) -0.0021(8) -0.0060(8)
C43 0.0307(11) 0.0295(11) 0.0221(10) -0.0012(8) -0.0023(8) 0.0048(8)
C49 0.0267(11) 0.0439(13) 0.0271(11) -0.0040(9) 0.0073(9) -0.0036(9)
C20 0.0312(11) 0.0382(12) 0.0246(10) -0.0001(9) -0.0010(9) 0.0053(9)
C34 0.0360(12) 0.0286(10) 0.0189(9) -0.0003(8) -0.0058(8) -0.0028(8)
C35 0.0267(11) 0.0342(11) 0.0266(10) -0.0005(9) -0.0046(8) 0.0006(8)
C28 0.0244(10) 0.0303(11) 0.0337(11) -0.0056(9) -0.0013(9) -0.0059(8)
C17 0.0282(10) 0.0344(11) 0.0202(9) -0.0014(8) 0.0059(8) -0.0020(8)
C21 0.0264(11) 0.0380(12) 0.0256(10) -0.0020(9) 0.0034(8) -0.0023(9)
C26 0.0216(9) 0.0286(10) 0.0216(9) -0.0004(8) -0.0003(8) -0.0029(7)
C12 0.0278(10) 0.0262(10) 0.0374(12) -0.0044(9) -0.0029(9) -0.0028(8)
C27 0.0224(10) 0.0351(11) 0.0272(10) -0.0017(9) -0.0052(8) -0.0027(8)
C40 0.0263(10) 0.0220(9) 0.0226(9) -0.0009(8) 0.0018(8) -0.0004(7)
C45 0.0275(10) 0.0271(10) 0.0258(10) 0.0023(8) 0.0041(8) 0.0009(8)
C18 0.0335(11) 0.0350(11) 0.0177(9) -0.0033(8) 0.0056(8) -0.0054(9)
C6 0.0286(11) 0.0292(11) 0.0284(11) -0.0013(9) 0.0082(9) -0.0034(8)
C11 0.0395(12) 0.0270(10) 0.0283(11) -0.0069(9) -0.0064(9) 0.0022(9)
C19 0.0426(13) 0.0316(11) 0.0177(9) -0.0010(8) 0.0021(9) 0.0005(9)
C9 0.0230(10) 0.0364(11) 0.0240(10) -0.0013(8) -0.0012(8) 0.0045(8)
C48 0.0327(12) 0.0527(15) 0.0331(12) 0.0093(11) 0.0058(10) -0.0073(10)
C10 0.0328(11) 0.0295(10) 0.0224(10) -0.0017(8) 0.0001(8) 0.0072(8)
C22 0.0447(14) 0.0440(14) 0.0390(13) -0.0134(11) 0.0076(11) -0.0133(11)
C3 0.0390(13) 0.0271(11) 0.0568(15) -0.0056(11) 0.0191(12) -0.0067(9)
C14 0.0473(14) 0.0478(14) 0.0271(11) -0.0060(10) 0.0035(10) 0.0146(11)
C5 0.0376(13) 0.0356(12) 0.0448(14) -0.0010(10) 0.0253(11) -0.0024(10)
C37 0.0425(13) 0.0352(12) 0.0354(12) 0.0072(10) 0.0056(10) -0.0075(10)
C24 0.0271(12) 0.0490(14) 0.0545(15) -0.0085(12) -0.0002(11) -0.0038(10)
C4 0.0413(14) 0.0344(12) 0.0606(17) 0.0022(11) 0.0275(12) -0.0086(10)
C13 0.0234(11) 0.0664(17) 0.0325(12) -0.0044(11) -0.0009(9) 0.0055(10)
C15 0.0290(12) 0.0461(14) 0.0641(17) -0.0101(13) -0.0069(12) -0.0081(10)
C39 0.0276(11) 0.0408(13) 0.0576(16) 0.0102(12) 0.0075(11) -0.0003(10)
C23 0.0644(17) 0.0325(12) 0.0297(12) -0.0017(9) -0.0037(11) 0.0035(11)
C47 0.0395(13) 0.0503(14) 0.0283(11) 0.0043(10) -0.0074(10) 0.0032(11)
C46 0.0259(11) 0.0407(12) 0.0297(11) -0.0036(9) -0.0009(9) -0.0022(9)
C50A 0.028(4) 0.081(8) 0.035(4) -0.014(6) 0.002(3) 0.001(5)
C51B 0.034(2) 0.051(4) 0.027(2) -0.012(3) -0.0052(17) 0.000(3)
C50B 0.033(3) 0.071(5) 0.023(2) -0.002(3) 0.006(2) 0.005(3)
C51A 0.039(4) 0.055(6) 0.023(3) -0.005(4) -0.003(2) -0.006(5)

loop_
_atom_type_symbol
_atom_type_description
_atom_type_scat_dispersion_real
_atom_type_scat_dispersion_imag
_atom_type_scat_source
C C 0.0181 0.0091 'International Tables Vol C Tables 4.2.6.8 and 6.1.1.4'
H H 0.0000 0.0000 'International Tables Vol C Tables 4.2.6.8 and 6.1.1.4'
Fe Fe -1.1336 3.1974 'International Tables Vol C Tables 4.2.6.8 and 6.1.1.4'
O O 0.0492 0.0322 'International Tables Vol C Tables 4.2.6.8 and 6.1.1.4'

loop_
_exptl_crystal_face_index_h
_exptl_crystal_face_index_k
_exptl_crystal_face_index_l
_exptl_crystal_face_perp_dist
_exptl_oxdiff_crystal_face_indexfrac_h
_exptl_oxdiff_crystal_face_indexfrac_k
_exptl_oxdiff_crystal_face_indexfrac_l
_exptl_oxdiff_crystal_face_x
_exptl_oxdiff_crystal_face_y
_exptl_oxdiff_crystal_face_z
0 28 0 0.0502 0.0075 27.9927 0.0104 0.1128 0.7849 0.5848
-5 24 2 0.0643 -4.9905 23.9875 2.0124 0.2238 0.9539 0.0993
-9 2 5 0.1079 -8.9906 1.9786 5.0080 0.1057 0.6682 -0.7989
1 -28 0 0.0400 0.9928 -27.9942 -0.0108 -0.1757 -0.8108 -0.5379
9 0 -5 0.1016 8.9911 0.0208 -5.0073 -0.0976 -0.6122 0.8407
1 28 -1 0.0510 1.0055 27.9981 -0.9907 0.1436 0.6831 0.7154
-4 27 0 0.0539 -3.9940 26.9989 0.0117 0.3603 0.8605 0.3763
9 0 -4 0.0997 8.9934 0.0140 -4.0066 -0.1913 -0.5364 0.7569
-9 -8 4 0.0938 -8.9956 -8.0119 4.0036 0.1591 0.3122 -0.9240
11 14 1 0.0626 11.0095 13.9731 1.0011 -0.7291 0.1831 0.7243
8 1 5 0.1119 8.0144 0.9536 5.0003 -0.9675 0.1996 -0.0228
-11 -13 -1 0.0522 -11.0092 -12.9734 -1.0007 0.7331 -0.1551 -0.7034
-2 9 -6 0.1234 -2.0122 9.0417 -5.9999 0.7241 -0.1506 0.5967
-9 18 0 0.0492 -8.9980 18.0087 0.0105 0.6385 0.7378 -0.0460
11 -11 -1 0.0788 10.9981 -11.0067 -1.0095 -0.6424 -0.6692 0.3697
1 2 7 0.1217 1.0172 1.9500 7.0050 -0.7106 0.5606 -0.4976

loop_
_geom_angle_atom_site_label_1
_geom_angle_atom_site_label_2
_geom_angle_atom_site_label_3
_geom_angle
O1 Fe1 C25 110.83(7)
O1 Fe1 C1 115.22(7)
C1 Fe1 C25 133.89(8)
C52 O1 Fe1 124.84(12)
C49 O1 Fe1 124.91(12)
C49 O1 C52 110.19(15)
C30 C25 Fe1 116.75(14)
C26 C25 Fe1 126.56(14)
C26 C25 C30 116.48(17)
C43 C44 H44 118.2
C45 C44 H44 118.2
C45 C44 C43 123.59(19)
C2 C1 Fe1 116.98(14)
C2 C1 C6 116.28(18)
C6 C1 Fe1 126.55(15)
C36 C31 C26 121.64(18)
C32 C31 C36 117.69(19)
C32 C31 C26 120.60(18)
C31 C36 C39 122.59(19)
C35 C36 C31 118.66(19)
C35 C36 C39 118.7(2)
C17 C16 C21 117.98(19)
C17 C16 C6 121.00(19)
C21 C16 C6 120.98(19)
C25 C30 C40 118.21(17)
C29 C30 C25 121.62(18)
C29 C30 C40 120.17(18)
C42 C41 H41 118.3
C42 C41 C40 123.48(18)
C40 C41 H41 118.3
C41 C42 C46 119.92(18)
C43 C42 C41 118.35(19)
C43 C42 C46 121.73(19)
O1 C52 H52C 110.4
O1 C52 H52D 110.4
O1 C52 H52A 111.3
O1 C52 H52B 111.3
O1 C52 C51B 106.7(3)
O1 C52 C51A 102.5(4)
H52C C52 H52D 108.6
H52A C52 H52B 109.2
C51B C52 H52C 110.4
C51B C52 H52D 110.4
C51A C52 H52A 111.3
C51A C52 H52B 111.3
C7 C8 H8 118.7
C9 C8 H8 118.7
C9 C8 C7 122.67(19)
C31 C32 H32 118.3
C33 C32 C31 123.5(2)
C33 C32 H32 118.3
C1 C2 C7 119.66(18)
C3 C2 C1 121.87(19)
C3 C2 C7 118.47(19)
C30 C29 H29 119.9
C28 C29 C30 120.17(19)
C28 C29 H29 119.9
H38A C38 H38B 109.5
H38A C38 H38C 109.5
H38B C38 H38C 109.5
C34 C38 H38A 109.5
C34 C38 H38B 109.5
C34 C38 H38C 109.5
C8 C7 C2 119.53(18)
C8 C7 C12 118.57(19)
C12 C7 C2 121.89(19)
C32 C33 C34 118.66(19)
C32 C33 C37 119.9(2)
C34 C33 C37 121.35(19)
C44 C43 C47 120.16(19)
C42 C43 C44 118.38(19)
C42 C43 C47 121.5(2)
O1 C49 H49A 110.2
O1 C49 H49B 110.2
O1 C49 H49C 111.1
O1 C49 H49D 111.1
O1 C49 C50A 107.3(5)
O1 C49 C50B 103.4(3)
H49A C49 H49B 108.5
H49C C49 H49D 109.0
C50A C49 H49A 110.2
C50A C49 H49B 110.2
C50B C49 H49C 111.1
C50B C49 H49D 111.1
C21 C20 H20 118.1
C19 C20 H20 118.1
C19 C20 C21 123.8(2)
C33 C34 C38 121.9(2)
C35 C34 C38 120.0(2)
C35 C34 C33 118.04(19)
C36 C35 H35 118.3
C34 C35 C36 123.5(2)
C34 C35 H35 118.3
C29 C28 H28 120.1
C27 C28 C29 119.70(19)
C27 C28 H28 120.1
C16 C17 H17 118.5
C16 C17 C18 123.0(2)
C18 C17 H17 118.5
C16 C21 C24 123.0(2)
C20 C21 C16 118.4(2)
C20 C21 C24 118.6(2)
C25 C26 C31 120.10(17)
C27 C26 C25 121.35(18)
C27 C26 C31 118.50(18)
C7 C12 C15 122.3(2)
C11 C12 C7 118.26(19)
C11 C12 C15 119.4(2)
C28 C27 C26 120.53(19)
C28 C27 H27 119.7
C26 C27 H27 119.7
C41 C40 C30 118.73(17)
C41 C40 C45 117.83(18)
C45 C40 C30 123.34(18)
C44 C45 C40 118.34(19)
C44 C45 C48 119.10(19)
C40 C45 C48 122.52(19)
C17 C18 C22 119.9(2)
C19 C18 C17 118.7(2)
C19 C18 C22 121.4(2)
C1 C6 C16 121.35(18)
C5 C6 C1 121.11(19)
C5 C6 C16 117.46(18)
C12 C11 H11 118.4
C10 C11 C12 123.1(2)
C10 C11 H11 118.4
C20 C19 C18 118.1(2)
C20 C19 C23 120.1(2)
C18 C19 C23 121.8(2)
C8 C9 C10 118.68(19)
C8 C9 C13 120.49(19)
C10 C9 C13 120.82(19)
C45 C48 H48A 109.5
C45 C48 H48B 109.5
C45 C48 H48C 109.5
H48A C48 H48B 109.5
H48A C48 H48C 109.5
H48B C48 H48C 109.5
C11 C10 C9 118.68(19)
C11 C10 C14 120.6(2)
C9 C10 C14 120.7(2)
C18 C22 H22A 109.5
C18 C22 H22B 109.5
C18 C22 H22C 109.5
H22A C22 H22B 109.5
H22A C22 H22C 109.5
H22B C22 H22C 109.5
C2 C3 H3 119.9
C4 C3 C2 120.2(2)
C4 C3 H3 119.9
C10 C14 H14A 109.5
C10 C14 H14B 109.5
C10 C14 H14C 109.5
H14A C14 H14B 109.5
H14A C14 H14C 109.5
H14B C14 H14C 109.5
C6 C5 H5 119.5
C4 C5 C6 121.0(2)
C4 C5 H5 119.5
C33 C37 H37A 109.5
C33 C37 H37B 109.5
C33 C37 H37C 109.5
H37A C37 H37B 109.5
H37A C37 H37C 109.5
H37B C37 H37C 109.5
C21 C24 H24A 109.5
C21 C24 H24B 109.5
C21 C24 H24C 109.5
H24A C24 H24B 109.5
H24A C24 H24C 109.5
H24B C24 H24C 109.5
C3 C4 H4 120.3
C5 C4 C3 119.4(2)
C5 C4 H4 120.3
C9 C13 H13A 109.5
C9 C13 H13B 109.5
C9 C13 H13C 109.5
H13A C13 H13B 109.5
H13A C13 H13C 109.5
H13B C13 H13C 109.5
C12 C15 H15A 109.5
C12 C15 H15B 109.5
C12 C15 H15C 109.5
H15A C15 H15B 109.5
H15A C15 H15C 109.5
H15B C15 H15C 109.5
C36 C39 H39A 109.5
C36 C39 H39B 109.5
C36 C39 H39C 109.5
H39A C39 H39B 109.5
H39A C39 H39C 109.5
H39B C39 H39C 109.5
C19 C23 H23A 109.5
C19 C23 H23B 109.5
C19 C23 H23C 109.5
H23A C23 H23B 109.5
H23A C23 H23C 109.5
H23B C23 H23C 109.5
C43 C47 H47A 109.5
C43 C47 H47B 109.5
C43 C47 H47C 109.5
H47A C47 H47B 109.5
H47A C47 H47C 109.5
H47B C47 H47C 109.5
C42 C46 H46A 109.5
C42 C46 H46B 109.5
C42 C46 H46C 109.5
H46A C46 H46B 109.5
H46A C46 H46C 109.5
H46B C46 H46C 109.5
C49 C50A H50A 111.6
C49 C50A H50B 111.6
C49 C50A C51A 100.8(9)
H50A C50A H50B 109.4
C51A C50A H50A 111.6
C51A C50A H50B 111.6
C52 C51B H51A 111.5
C52 C51B H51B 111.5
C52 C51B C50B 101.4(5)
H51A C51B H51B 109.3
C50B C51B H51A 111.5
C50B C51B H51B 111.5
C49 C50B H50C 111.2
C49 C50B H50D 111.2
C51B C50B C49 102.8(5)
C51B C50B H50C 111.2
C51B C50B H50D 111.2
H50C C50B H50D 109.1
C52 C51A H51C 111.3
C52 C51A H51D 111.3
C50A C51A C52 102.3(8)
C50A C51A H51C 111.3
C50A C51A H51D 111.3
H51C C51A H51D 109.2

loop_
_geom_bond_atom_site_label_1
_geom_bond_atom_site_label_2
_geom_bond_distance
Fe1 O1 2.0583(14)
Fe1 C25 2.0734(19)
Fe1 C1 2.073(2)
O1 C52 1.453(2)
O1 C49 1.450(2)
C25 C30 1.419(3)
C25 C26 1.412(3)
C44 H44 0.9500
C44 C43 1.396(3)
C44 C45 1.392(3)
C1 C2 1.413(3)
C1 C6 1.418(3)
C31 C36 1.401(3)
C31 C32 1.398(3)
C31 C26 1.499(3)
C36 C35 1.394(3)
C36 C39 1.506(3)
C16 C17 1.398(3)
C16 C21 1.404(3)
C16 C6 1.498(3)
C30 C29 1.398(3)
C30 C40 1.493(3)
C41 H41 0.9500
C41 C42 1.395(3)
C41 C40 1.403(3)
C42 C43 1.394(3)
C42 C46 1.509(3)
C52 H52C 0.9900
C52 H52D 0.9900
C52 H52A 0.9900
C52 H52B 0.9900
C52 C51B 1.487(6)
C52 C51A 1.550(9)
C8 H8 0.9500
C8 C7 1.395(3)
C8 C9 1.393(3)
C32 H32 0.9500
C32 C33 1.387(3)
C2 C7 1.500(3)
C2 C3 1.397(3)
C29 H29 0.9500
C29 C28 1.385(3)
C38 H38A 0.9800
C38 H38B 0.9800
C38 H38C 0.9800
C38 C34 1.510(3)
C7 C12 1.402(3)
C33 C34 1.403(3)
C33 C37 1.509(3)
C43 C47 1.504(3)
C49 H49A 0.9900
C49 H49B 0.9900
C49 H49C 0.9900
C49 H49D 0.9900
C49 C50A 1.455(11)
C49 C50B 1.551(7)
C20 H20 0.9500
C20 C21 1.388(3)
C20 C19 1.387(3)
C34 C35 1.385(3)
C35 H35 0.9500
C28 H28 0.9500
C28 C27 1.384(3)
C17 H17 0.9500
C17 C18 1.397(3)
C21 C24 1.509(3)
C26 C27 1.400(3)
C12 C11 1.394(3)
C12 C15 1.511(3)
C27 H27 0.9500
C40 C45 1.405(3)
C45 C48 1.517(3)
C18 C19 1.395(3)
C18 C22 1.512(3)
C6 C5 1.396(3)
C11 H11 0.9500
C11 C10 1.387(3)
C19 C23 1.506(3)
C9 C10 1.395(3)
C9 C13 1.509(3)
C48 H48A 0.9800
C48 H48B 0.9800
C48 H48C 0.9800
C10 C14 1.505(3)
C22 H22A 0.9800
C22 H22B 0.9800
C22 H22C 0.9800
C3 H3 0.9500
C3 C4 1.383(3)
C14 H14A 0.9800
C14 H14B 0.9800
C14 H14C 0.9800
C5 H5 0.9500
C5 C4 1.383(3)
C37 H37A 0.9800
C37 H37B 0.9800
C37 H37C 0.9800
C24 H24A 0.9800
C24 H24B 0.9800
C24 H24C 0.9800
C4 H4 0.9500
C13 H13A 0.9800
C13 H13B 0.9800
C13 H13C 0.9800
C15 H15A 0.9800
C15 H15B 0.9800
C15 H15C 0.9800
C39 H39A 0.9800
C39 H39B 0.9800
C39 H39C 0.9800
C23 H23A 0.9800
C23 H23B 0.9800
C23 H23C 0.9800
C47 H47A 0.9800
C47 H47B 0.9800
C47 H47C 0.9800
C46 H46A 0.9800
C46 H46B 0.9800
C46 H46C 0.9800
C50A H50A 0.9900
C50A H50B 0.9900
C50A C51A 1.546(17)
C51B H51A 0.9900
C51B H51B 0.9900
C51B C50B 1.527(11)
C50B H50C 0.9900
C50B H50D 0.9900
C51A H51C 0.9900
C51A H51D 0.9900

loop_
_geom_torsion_atom_site_label_1
_geom_torsion_atom_site_label_2
_geom_torsion_atom_site_label_3
_geom_torsion_atom_site_label_4
_geom_torsion
Fe1 O1 C52 C51B -168.6(4)
Fe1 O1 C52 C51A 165.7(6)
Fe1 O1 C49 C50A 167.8(7)
Fe1 O1 C49 C50B -166.3(4)
Fe1 C25 C30 C29 173.23(15)
Fe1 C25 C30 C40 -7.0(2)
Fe1 C25 C26 C31 11.3(3)
Fe1 C25 C26 C27 -171.15(15)
Fe1 C1 C2 C7 -6.6(3)
Fe1 C1 C2 C3 173.13(19)
Fe1 C1 C6 C16 12.1(3)
Fe1 C1 C6 C5 -171.09(18)
O1 C52 C51B C50B -32.9(8)
O1 C52 C51A C50A 32.1(12)
O1 C49 C50A C51A 34.3(13)
O1 C49 C50B C51B -31.1(7)
C25 C30 C29 C28 -1.7(3)
C25 C30 C40 C41 52.9(3)
C25 C30 C40 C45 -123.4(2)
C25 C26 C27 C28 -1.4(3)
C1 C2 C7 C8 59.3(3)
C1 C2 C7 C12 -119.8(2)
C1 C2 C3 C4 -1.1(4)
C1 C6 C5 C4 -2.0(4)
C31 C36 C35 C34 0.0(3)
C31 C32 C33 C34 0.8(3)
C31 C32 C33 C37 -176.08(19)
C31 C26 C27 C28 176.18(19)
C36 C31 C32 C33 -1.4(3)
C36 C31 C26 C25 116.8(2)
C36 C31 C26 C27 -60.9(3)
C16 C17 C18 C19 1.4(3)
C16 C17 C18 C22 -176.0(2)
C16 C6 C5 C4 174.9(2)
C30 C25 C26 C31 -174.18(17)
C30 C25 C26 C27 3.4(3)
C30 C29 C28 C27 3.8(3)
C30 C40 C45 C44 174.74(19)
C30 C40 C45 C48 -3.3(3)
C41 C42 C43 C44 -0.7(3)
C41 C42 C43 C47 178.9(2)
C41 C40 C45 C44 -1.7(3)
C41 C40 C45 C48 -179.7(2)
C42 C41 C40 C30 -174.61(18)
C42 C41 C40 C45 2.0(3)
C52 O1 C49 C50A -14.7(7)
C52 O1 C49 C50B 11.1(4)
C52 C51B C50B C49 38.9(9)
C8 C7 C12 C11 1.5(3)
C8 C7 C12 C15 -176.4(2)
C8 C9 C10 C11 1.6(3)
C8 C9 C10 C14 -178.6(2)
C32 C31 C36 C35 1.0(3)
C32 C31 C36 C39 177.7(2)
C32 C31 C26 C25 -59.9(3)
C32 C31 C26 C27 122.5(2)
C32 C33 C34 C38 -177.56(19)
C32 C33 C34 C35 0.3(3)
C2 C1 C6 C16 -173.2(2)
C2 C1 C6 C5 3.7(3)
C2 C7 C12 C11 -179.3(2)
C2 C7 C12 C15 2.7(3)
C2 C3 C4 C5 2.9(4)
C29 C30 C40 C41 -127.3(2)
C29 C30 C40 C45 56.3(3)
C29 C28 C27 C26 -2.2(3)
C38 C34 C35 C36 177.2(2)
C7 C8 C9 C10 -0.6(3)
C7 C8 C9 C13 -179.4(2)
C7 C2 C3 C4 178.7(2)
C7 C12 C11 C10 -0.5(3)
C33 C34 C35 C36 -0.7(3)
C43 C44 C45 C40 0.2(3)
C43 C44 C45 C48 178.3(2)
C49 O1 C52 C51B 13.9(4)
C49 O1 C52 C51A -11.8(6)
C49 C50A C51A C52 -40.6(14)
C17 C16 C21 C20 0.9(3)
C17 C16 C21 C24 178.1(2)
C17 C16 C6 C1 -58.1(3)
C17 C16 C6 C5 125.0(2)
C17 C18 C19 C20 -0.2(3)
C17 C18 C19 C23 -179.46(19)
C21 C16 C17 C18 -1.7(3)
C21 C16 C6 C1 119.7(2)
C21 C16 C6 C5 -57.3(3)
C21 C20 C19 C18 -0.6(3)
C21 C20 C19 C23 178.7(2)
C26 C25 C30 C29 -1.8(3)
C26 C25 C30 C40 177.91(17)
C26 C31 C36 C35 -175.71(18)
C26 C31 C36 C39 1.0(3)
C26 C31 C32 C33 175.33(18)
C12 C11 C10 C9 -1.1(3)
C12 C11 C10 C14 179.2(2)
C40 C30 C29 C28 178.56(19)
C40 C41 C42 C43 -0.7(3)
C40 C41 C42 C46 179.55(19)
C45 C44 C43 C42 1.0(3)
C45 C44 C43 C47 -178.7(2)
C6 C1 C2 C7 178.08(19)
C6 C1 C2 C3 -2.2(3)
C6 C16 C17 C18 176.08(19)
C6 C16 C21 C20 -176.91(19)
C6 C16 C21 C24 0.3(3)
C6 C5 C4 C3 -1.4(4)
C19 C20 C21 C16 0.3(3)
C19 C20 C21 C24 -177.1(2)
C9 C8 C7 C2 179.8(2)
C9 C8 C7 C12 -1.0(3)
C22 C18 C19 C20 177.1(2)
C22 C18 C19 C23 -2.2(3)
C3 C2 C7 C8 -120.4(2)
C3 C2 C7 C12 60.4(3)
C37 C33 C34 C38 -0.8(3)
C37 C33 C34 C35 177.11(19)
C13 C9 C10 C11 -179.6(2)
C13 C9 C10 C14 0.2(3)
C15 C12 C11 C10 177.5(2)
C39 C36 C35 C34 -176.8(2)
C46 C42 C43 C44 178.97(19)
C46 C42 C43 C47 -1.4(3)
